data_4505004
loop_
_publ_author_name
'Podesta, Thomas J.'
'Orpen, A. Guy'

_publ_section_title
;
 Tris(Pyridinium)Triazine in Crystal Synthesis of 3-Fold Symmetric
 Structures
;
_journal_issue 2
_journal_name_full 'Crystal Growth &amp; Design'
_journal_page_first 681
_journal_paper_doi 10.1021/cg049783g
_journal_volume 5
_journal_year 2005
_chemical_formula_sum 'C18 H15 Bi Cl6 N6'
_chemical_formula_weight 737.04
_chemical_name_systematic
;
 ?
;
_space_group_IT_number 167
_symmetry_cell_setting rhombohedral
_symmetry_space_group_name_Hall '-R 3 2"c'
_symmetry_space_group_name_H-M 'R -3 c :H'
_atom_sites_solution_hydrogens geom
_atom_sites_solution_primary direct
_atom_sites_solution_secondary difmap
_audit_creation_method SHELXL-97
_cell_angle_alpha 90.00
_cell_angle_beta 90.00
_cell_angle_gamma 120.00
_cell_formula_units_Z 6
_cell_length_a 14.5986(11)
_cell_length_b 14.5986(11)
_cell_length_c 19.062(2)
_cell_measurement_reflns_used 135
_cell_measurement_temperature 173(2)
_cell_measurement_theta_max 27.461
_cell_measurement_theta_min 2.676
_cell_volume 3518.2(5)
_computing_cell_refinement 'Bruker SMART'
_computing_data_collection 'Bruker SMART'
_computing_data_reduction 'Bruker SHELXTL'
_computing_molecular_graphics 'Bruker SHELXTL'
_computing_publication_material 'Bruker SHELXTL'
_computing_structure_refinement 'SHELXL-97 (Sheldrick, 1997)'
_computing_structure_solution 'SHELXS-97 (Sheldrick, 1990)'
_diffrn_ambient_temperature 173(2)
_diffrn_measured_fraction_theta_full 0.999
_diffrn_measured_fraction_theta_max 0.999
_diffrn_measurement_device_type 'CCD area detector'
_diffrn_measurement_method 'phi and omega scans'
_diffrn_radiation_monochromator graphite
_diffrn_radiation_source 'fine-focus sealed tube'
_diffrn_radiation_type MoK\a
_diffrn_radiation_wavelength 0.71073
_diffrn_reflns_av_R_equivalents 0.0391
_diffrn_reflns_av_sigmaI/netI 0.0198
_diffrn_reflns_limit_h_max 15
_diffrn_reflns_limit_h_min -18
_diffrn_reflns_limit_k_max 18
_diffrn_reflns_limit_k_min -18
_diffrn_reflns_limit_l_max 24
_diffrn_reflns_limit_l_min -24
_diffrn_reflns_number 7144
_diffrn_reflns_theta_full 27.51
_diffrn_reflns_theta_max 27.51
_diffrn_reflns_theta_min 2.68
_exptl_absorpt_coefficient_mu 8.220
_exptl_absorpt_correction_T_max 0.562948
_exptl_absorpt_correction_T_min 0.417714
_exptl_absorpt_correction_type multi-scan
_exptl_absorpt_process_details 'SADABS (Sheldrick, 1996)'
_exptl_crystal_colour colourless
_exptl_crystal_density_diffrn 2.087
_exptl_crystal_density_method 'not measured'
_exptl_crystal_description prism
_exptl_crystal_F_000 2100
_exptl_crystal_size_max 0.2
_exptl_crystal_size_mid 0.1
_exptl_crystal_size_min 0.1
_refine_diff_density_max 0.527
_refine_diff_density_min -0.513
_refine_diff_density_rms 0.091
_refine_ls_extinction_coef 0.00016(3)
_refine_ls_extinction_expression Fc^*^=kFc[1+0.001xFc^2^\l^3^/sin(2\q)]^-1/4^
_refine_ls_extinction_method SHELXL
_refine_ls_goodness_of_fit_ref 1.048
_refine_ls_hydrogen_treatment mixed
_refine_ls_matrix_type full
_refine_ls_number_parameters 51
_refine_ls_number_reflns 904
_refine_ls_number_restraints 0
_refine_ls_restrained_S_all 1.048
_refine_ls_R_factor_all 0.0223
_refine_ls_R_factor_gt 0.0163
_refine_ls_shift/su_max 0.000
_refine_ls_shift/su_mean 0.000
_refine_ls_structure_factor_coef Fsqd
_refine_ls_weighting_details 'calc w=1/[\s^2^(Fo^2^)+(0.0233P)^2^+0.0000P] where P=(Fo^2^+2Fc^2^)/3'
_refine_ls_weighting_scheme calc
_refine_ls_wR_factor_gt 0.0381
_refine_ls_wR_factor_ref 0.0397
_reflns_number_gt 778
_reflns_number_total 904
_reflns_threshold_expression >2sigma(I)
_cod_data_source_file cg049783gsi20040706_102501.cif
_cod_data_source_block 5
_cod_depositor_comments
;
The following automatic conversions were performed:

'_symmetry_cell_setting' value 'Rhombohedral' changed to
'rhombohedral' according to
/home/saulius/struct/CIF-dictionaries/cif_core.dic dictionary named
'cif_core.dic' version 2.4.1 from 2010-06-29.

Automatic conversion script
Id: cif_fix_values 1715 2011-07-08 13:25:40Z adriana 
;
_cod_original_cell_volume 3518.3(5)
_cod_original_sg_symbol_H-M R-3c
_cod_database_code 4505004

loop_
_symmetry_equiv_pos_as_xyz
'x, y, z'
'-y, x-y, z'
'-x+y, -x, z'
'y, x, -z+1/2'
'x-y, -y, -z+1/2'
'-x, -x+y, -z+1/2'
'x+2/3, y+1/3, z+1/3'
'-y+2/3, x-y+1/3, z+1/3'
'-x+y+2/3, -x+1/3, z+1/3'
'y+2/3, x+1/3, -z+5/6'
'x-y+2/3, -y+1/3, -z+5/6'
'-x+2/3, -x+y+1/3, -z+5/6'
'x+1/3, y+2/3, z+2/3'
'-y+1/3, x-y+2/3, z+2/3'
'-x+y+1/3, -x+2/3, z+2/3'
'y+1/3, x+2/3, -z+7/6'
'x-y+1/3, -y+2/3, -z+7/6'
'-x+1/3, -x+y+2/3, -z+7/6'
'-x, -y, -z'
'y, -x+y, -z'
'x-y, x, -z'
'-y, -x, z-1/2'
'-x+y, y, z-1/2'
'x, x-y, z-1/2'
'-x+2/3, -y+1/3, -z+1/3'
'y+2/3, -x+y+1/3, -z+1/3'
'x-y+2/3, x+1/3, -z+1/3'
'-y+2/3, -x+1/3, z-1/6'
'-x+y+2/3, y+1/3, z-1/6'
'x+2/3, x-y+1/3, z-1/6'
'-x+1/3, -y+2/3, -z+2/3'
'y+1/3, -x+y+2/3, -z+2/3'
'x-y+1/3, x+2/3, -z+2/3'
'-y+1/3, -x+2/3, z+1/6'
'-x+y+1/3, y+2/3, z+1/6'
'x+1/3, x-y+2/3, z+1/6'

loop_
_atom_site_label
_atom_site_type_symbol
_atom_site_fract_x
_atom_site_fract_y
_atom_site_fract_z
_atom_site_U_iso_or_equiv
_atom_site_adp_type
_atom_site_occupancy
_atom_site_symmetry_multiplicity
_atom_site_calc_flag
_atom_site_refinement_flags
Bi1 Bi 0.0000 0.0000 0.0000 0.01562(9) Uani 1 6 d S
Cl1 Cl 0.13857(5) 0.16917(5) 0.07809(3) 0.02379(15) Uani 1 1 d .
C2 C 0.3808(2) 0.1416(2) 0.08664(13) 0.0187(5) Uani 1 1 d .
H2A H 0.3800 0.2063 0.0884 0.022 Uiso 1 1 calc R
C4 C 0.5777(2) 0.2444(2) 0.0833 0.0169(7) Uani 1 2 d S
C1 C 0.28706(19) 0.04636(19) 0.08739(14) 0.0220(6) Uani 1 1 d .
H1A H 0.2214 0.0448 0.0908 0.026 Uiso 1 1 calc R
C3 C 0.4758(2) 0.1425(2) 0.0833 0.0151(7) Uani 1 2 d S
N1 N 0.28972(19) -0.04361(19) 0.0833 0.0203(6) Uani 1 2 d S
H1B H 0.2294 -0.1039 0.0833 0.024 Uiso 1 2 calc SR
N2 N 0.5730(2) 0.3333 0.0833 0.0194(6) Uani 1 2 d S

loop_
_atom_site_aniso_label
_atom_site_aniso_U_11
_atom_site_aniso_U_22
_atom_site_aniso_U_33
_atom_site_aniso_U_23
_atom_site_aniso_U_13
_atom_site_aniso_U_12
Bi1 0.01473(10) 0.01473(10) 0.01740(13) 0.000 0.000 0.00736(5)
Cl1 0.0230(3) 0.0264(4) 0.0274(3) -0.0072(3) -0.0063(3) 0.0164(3)
C2 0.0163(13) 0.0150(13) 0.0258(14) -0.0023(10) -0.0023(10) 0.0085(11)
C4 0.0164(13) 0.0164(13) 0.0172(18) 0.0004(7) -0.0004(7) 0.0076(15)
C1 0.0151(13) 0.0209(14) 0.0314(15) 0.0000(11) -0.0004(10) 0.0102(11)
C3 0.0153(12) 0.0153(12) 0.0147(16) 0.0007(7) -0.0007(7) 0.0077(14)
N1 0.0148(11) 0.0148(11) 0.0268(16) 0.0001(7) -0.0001(7) 0.0040(13)
N2 0.0146(11) 0.0174(17) 0.0272(17) 0.0004(13) 0.0002(7) 0.0087(8)

loop_
_atom_type_symbol
_atom_type_description
_atom_type_scat_dispersion_real
_atom_type_scat_dispersion_imag
_atom_type_scat_source
C C 0.0033 0.0016 'International Tables Vol C Tables 4.2.6.8 and 6.1.1.4'
H H 0.0000 0.0000 'International Tables Vol C Tables 4.2.6.8 and 6.1.1.4'
N N 0.0061 0.0033 'International Tables Vol C Tables 4.2.6.8 and 6.1.1.4'
Cl Cl 0.1484 0.1585 'International Tables Vol C Tables 4.2.6.8 and 6.1.1.4'
Bi Bi -4.1077 10.2566 'International Tables Vol C Tables 4.2.6.8 and 6.1.1.4'

loop_
_geom_angle_atom_site_label_1
_geom_angle_atom_site_label_2
_geom_angle_atom_site_label_3
_geom_angle
_geom_angle_site_symmetry_1
_geom_angle_site_symmetry_3
Cl1 Bi1 Cl1 180.0 21 3
Cl1 Bi1 Cl1 87.05(2) 21 .
Cl1 Bi1 Cl1 92.95(2) 3 .
Cl1 Bi1 Cl1 92.95(2) 21 19
Cl1 Bi1 Cl1 87.05(2) 3 19
Cl1 Bi1 Cl1 180.0 . 19
Cl1 Bi1 Cl1 87.05(2) 21 2
Cl1 Bi1 Cl1 92.95(2) 3 2
Cl1 Bi1 Cl1 92.95(2) . 2
Cl1 Bi1 Cl1 87.05(2) 19 2
Cl1 Bi1 Cl1 92.95(2) 21 20
Cl1 Bi1 Cl1 87.05(2) 3 20
Cl1 Bi1 Cl1 87.05(2) . 20
Cl1 Bi1 Cl1 92.95(2) 19 20
Cl1 Bi1 Cl1 180.0 2 20
C1 C2 C3 119.6(3) . .
N2 C4 N2 125.1(4) 2_655 .
N2 C4 C3 117.43(18) 2_655 .
N2 C4 C3 117.43(18) . .
N1 C1 C2 119.3(2) . .
C2 C3 C2 119.2(3) . 16_544
C2 C3 C4 120.41(17) . .
C2 C3 C4 120.41(17) 16_544 .
C1 N1 C1 123.0(3) . 16_544
C4 N2 C4 114.9(4) 3_665 .

loop_
_geom_bond_atom_site_label_1
_geom_bond_atom_site_label_2
_geom_bond_distance
_geom_bond_site_symmetry_2
Bi1 Cl1 2.7223(7) 21
Bi1 Cl1 2.7223(7) 3
Bi1 Cl1 2.7224(7) .
Bi1 Cl1 2.7224(7) 19
Bi1 Cl1 2.7224(7) 2
Bi1 Cl1 2.7224(7) 20
C2 C1 1.380(3) .
C2 C3 1.383(3) .
C4 N2 1.334(2) 2_655
C4 N2 1.335(2) .
C4 C3 1.488(5) .
C1 N1 1.335(3) .
C3 C2 1.383(3) 16_544
N1 C1 1.336(3) 16_544
N2 C4 1.334(2) 3_665
